data_8106152
loop_
_publ_author_name
'Xu, Qiang'
'Zhao, Yan Ling'
'Luo, Xiao Fang'
'Zhou, Ming Wei'
'Li, Guo qiang'

_publ_section_title
;
 Crystal structure of
 2,2&#x2032;-((((ethane-1,2-diylbis(oxy))bis(2,1-phenylene))bis(azanylylidene))bis(methanylylidene))diphenolato-\k2
 N;\k4 O)nickel(II), C28H22N2O4Ni
;
_journal_issue 3
_journal_name_full 'Zeitschrift f\"ur Kristallographie - New Crystal Structures'
_journal_page_first 359
_journal_page_last 360
_journal_paper_doi 10.1515/ncrs-2017-0222
_journal_volume 233
_journal_year 2018
_chemical_absolute_configuration .
_chemical_formula_moiety 'C28 H22 N2 Ni O4'
_chemical_formula_sum 'C28 H22 N2 Ni O4'
_chemical_formula_weight 509.17
_space_group_crystal_system tetragonal
_space_group_IT_number 92
_space_group_name_Hall 'P 4abw 2nw'
_space_group_name_H-M_alt 'P 41 21 2'
_atom_sites_solution_hydrogens geom
_cell_angle_alpha 90
_cell_angle_beta 90
_cell_angle_gamma 90
_cell_formula_units_Z 4
_cell_length_a 10.989(4)
_cell_length_b 10.989(5)
_cell_length_c 18.470(2)
_cell_measurement_reflns_used 970
_cell_measurement_temperature 293(2)
_cell_measurement_theta_max 16.733
_cell_measurement_theta_min 2.873
_cell_volume 2230.4(13)
_computing_cell_refinement 'SAINT v7.60A (Bruker, 2009)'
_computing_data_collection 'Bruker APEX2'
_computing_data_reduction 'SAINT v7.60A (Bruker, 2009)'
_computing_molecular_graphics 'Olex2 (Dolomanov et al., 2009)'
_computing_publication_material 'Olex2 (Dolomanov et al., 2009)'
_computing_structure_refinement 'ShelXL (Sheldrick, 2015)'
_computing_structure_solution 'SHELXS-97 (Sheldrick, 2008)'
_diffrn_ambient_temperature 293(2)
_diffrn_measured_fraction_theta_full 0.999
_diffrn_measured_fraction_theta_max 0.998
_diffrn_measurement_device_type 'Bruker APEX-II CCD'
_diffrn_measurement_method '\f and \w scans'
_diffrn_radiation_monochromator graphite
_diffrn_radiation_type MoK\a
_diffrn_radiation_wavelength 0.71073
_diffrn_reflns_av_R_equivalents 0.1552
_diffrn_reflns_av_unetI/netI 0.1211
_diffrn_reflns_Laue_measured_fraction_full 0.999
_diffrn_reflns_Laue_measured_fraction_max 0.998
_diffrn_reflns_limit_h_max 14
_diffrn_reflns_limit_h_min -14
_diffrn_reflns_limit_k_max 14
_diffrn_reflns_limit_k_min -12
_diffrn_reflns_limit_l_max 23
_diffrn_reflns_limit_l_min -21
_diffrn_reflns_number 13577
_diffrn_reflns_point_group_measured_fraction_full 1.000
_diffrn_reflns_point_group_measured_fraction_max 0.999
_diffrn_reflns_theta_full 25.242
_diffrn_reflns_theta_max 27.496
_diffrn_reflns_theta_min 2.156
_diffrn_standards_number 0
_exptl_absorpt_coefficient_mu 0.910
_exptl_absorpt_correction_T_max 0.8461
_exptl_absorpt_correction_T_min 0.7978
_exptl_absorpt_correction_type multi-scan
_exptl_absorpt_process_details SADABS
_exptl_crystal_colour red
_exptl_crystal_colour_primary red
_exptl_crystal_density_diffrn 1.516
_exptl_crystal_density_meas .
_exptl_crystal_density_method 'not measured'
_exptl_crystal_description block
_exptl_crystal_F_000 1056
_exptl_crystal_size_max 0.26
_exptl_crystal_size_mid 0.21
_exptl_crystal_size_min 0.19
_refine_diff_density_max 0.405
_refine_diff_density_min -0.439
_refine_diff_density_rms 0.067
_refine_ls_abs_structure_details
;
 Refined as an inversion twin.
;
_refine_ls_abs_structure_Flack 0.49(5)
_refine_ls_extinction_coef .
_refine_ls_extinction_method none
_refine_ls_goodness_of_fit_ref 0.963
_refine_ls_hydrogen_treatment constr
_refine_ls_matrix_type full
_refine_ls_number_parameters 160
_refine_ls_number_reflns 2556
_refine_ls_number_restraints 0
_refine_ls_restrained_S_all 0.963
_refine_ls_R_factor_all 0.1313
_refine_ls_R_factor_gt 0.0571
_refine_ls_shift/su_max 0.000
_refine_ls_shift/su_mean 0.000
_refine_ls_structure_factor_coef Fsqd
_refine_ls_weighting_details 'w=1/[\s^2^(Fo^2^)+(0.0541P)^2^] where P=(Fo^2^+2Fc^2^)/3'
_refine_ls_weighting_scheme calc
_refine_ls_wR_factor_gt 0.1123
_refine_ls_wR_factor_ref 0.1382
_reflns_Friedel_coverage 0.668
_reflns_Friedel_fraction_full 1.000
_reflns_Friedel_fraction_max 1.000
_reflns_number_gt 1372
_reflns_number_total 2556
_reflns_threshold_expression 'I > 2\s(I)'
_cod_data_source_file suppl_ncrs-2017-0222_suppl.cif
_cod_data_source_block a
_cod_original_cell_volume 2230.4(16)
_cod_database_code 8106152
_shelx_space_group_comment
;
The symmetry employed for this shelxl refinement is uniquely defined
by the following loop, which should always be used as a source of
symmetry information in preference to the above space-group names.
They are only intended as comments.
;
_shelx_estimated_absorpt_t_max 0.846
_shelx_estimated_absorpt_t_min 0.798
_olex2_refinement_description
;
1. Twinned data refinement
 Scales: 0.51(5) 0.49(5)
2. Fixed Uiso
 At 1.2 times of:
  All C(H) groups, All C(H,H) groups
3.a Secondary CH2 refined with riding coordinates:
 C14(H14A,H14B)
3.b Aromatic/amide H refined with riding coordinates:
 C2(H2), C3(H3), C4(H4), C5(H5), C7(H7), C9(H9), C10(H10), C11(H11), C12(H12)
;
_shelx_shelxl_version_number 2016/6
_olex2_submission_special_instructions 'No special instructions were received'

loop_
_space_group_symop_operation_xyz
'x, y, z'
'-y+1/2, x+1/2, z+1/4'
'-x, -y, z+1/2'
'y+1/2, -x+1/2, z+3/4'
'x+1/2, -y+1/2, -z+3/4'
'y, x, -z'
'-x+1/2, y+1/2, -z+1/4'
'-y, -x, -z+1/2'

loop_
_atom_site_label
_atom_site_type_symbol
_atom_site_fract_x
_atom_site_fract_y
_atom_site_fract_z
_atom_site_U_iso_or_equiv
_atom_site_adp_type
_atom_site_occupancy
_atom_site_site_symmetry_order
_atom_site_calc_flag
_atom_site_refinement_flags_posn
_atom_site_refinement_flags_adp
_atom_site_refinement_flags_occupancy
_atom_site_disorder_assembly
_atom_site_disorder_group
N1 N 0.1734(5) 0.3941(5) 0.0556(3) 0.0427(14) Uani 1 1 d . . . . .
Ni1 Ni 0.29264(8) 0.29264(8) 0.000000 0.0461(4) Uani 1 2 d S T P . .
O1 O 0.3216(5) 0.4203(4) -0.0736(2) 0.0560(14) Uani 1 1 d . . . . .
O2 O 0.2028(4) 0.1515(4) 0.0721(2) 0.0505(12) Uani 1 1 d . . . . .
C1 C 0.2700(7) 0.5281(6) -0.0765(4) 0.0506(19) Uani 1 1 d . . . . .
C2 C 0.2973(8) 0.6058(7) -0.1349(3) 0.0565(19) Uani 1 1 d . . . . .
H2 H 0.349526 0.578063 -0.170946 0.068 Uiso 1 1 calc R . . . .
C3 C 0.2496(7) 0.7210(8) -0.1409(4) 0.067(2) Uani 1 1 d . . . . .
H3 H 0.270702 0.769176 -0.180320 0.081 Uiso 1 1 calc R . . . .
C4 C 0.1713(8) 0.7663(7) -0.0895(4) 0.077(3) Uani 1 1 d . . . . .
H4 H 0.140628 0.844916 -0.093410 0.092 Uiso 1 1 calc R . . . .
C5 C 0.1389(8) 0.6928(7) -0.0320(4) 0.067(2) Uani 1 1 d . . . . .
H5 H 0.085288 0.722987 0.002576 0.081 Uiso 1 1 calc R . . . .
C6 C 0.1848(6) 0.5721(6) -0.0238(4) 0.0464(18) Uani 1 1 d . . . . .
C7 C 0.1463(6) 0.5068(6) 0.0385(4) 0.0465(18) Uani 1 1 d . . . . .
H7 H 0.096320 0.548475 0.070724 0.056 Uiso 1 1 calc R . . . .
C8 C 0.1248(6) 0.3401(6) 0.1190(4) 0.0460(18) Uani 1 1 d . . . . .
C9 C 0.0677(7) 0.4010(7) 0.1768(4) 0.059(2) Uani 1 1 d . . . . .
H9 H 0.062130 0.485414 0.175876 0.071 Uiso 1 1 calc R . . . .
C10 C 0.0201(7) 0.3382(7) 0.2345(4) 0.064(2) Uani 1 1 d . . . . .
H10 H -0.015731 0.380775 0.272380 0.076 Uiso 1 1 calc R . . . .
C11 C 0.0247(6) 0.2123(8) 0.2370(4) 0.0556(18) Uani 1 1 d . . . . .
H11 H -0.011501 0.170824 0.275296 0.067 Uiso 1 1 calc R . . . .
C12 C 0.0830(6) 0.1483(7) 0.1828(4) 0.051(2) Uani 1 1 d . . . . .
H12 H 0.087686 0.063857 0.184603 0.061 Uiso 1 1 calc R . . . .
C13 C 0.1349(6) 0.2126(7) 0.1251(3) 0.0444(16) Uani 1 1 d . . . . .
C14 C 0.1350(8) 0.0671(6) 0.0287(4) 0.061(2) Uani 1 1 d . . . . .
H14A H 0.078194 0.022528 0.058890 0.073 Uiso 1 1 calc R . . . .
H14B H 0.189958 0.009061 0.006383 0.073 Uiso 1 1 calc R . . . .

loop_
_atom_site_aniso_label
_atom_site_aniso_U_11
_atom_site_aniso_U_22
_atom_site_aniso_U_33
_atom_site_aniso_U_23
_atom_site_aniso_U_13
_atom_site_aniso_U_12
N1 0.038(4) 0.040(3) 0.050(3) -0.001(3) -0.003(3) -0.002(3)
Ni1 0.0410(5) 0.0410(5) 0.0562(7) -0.0009(5) 0.0009(5) 0.0014(7)
O1 0.057(4) 0.046(3) 0.065(3) 0.009(2) 0.009(3) 0.004(2)
O2 0.049(3) 0.044(3) 0.059(3) -0.002(2) 0.002(3) 0.002(3)
C1 0.057(5) 0.042(4) 0.052(4) 0.000(4) -0.008(4) -0.006(4)
C2 0.068(5) 0.048(4) 0.054(4) 0.003(4) -0.002(4) -0.008(4)
C3 0.095(7) 0.047(5) 0.060(5) 0.006(4) -0.014(4) -0.004(5)
C4 0.113(8) 0.042(5) 0.076(5) 0.003(4) -0.016(5) 0.013(5)
C5 0.080(6) 0.042(5) 0.079(5) 0.002(4) -0.008(4) 0.012(4)
C6 0.046(5) 0.039(4) 0.054(4) 0.000(3) -0.010(3) 0.002(3)
C7 0.039(4) 0.041(4) 0.059(4) -0.008(4) -0.006(3) 0.007(3)
C8 0.039(4) 0.048(4) 0.051(4) -0.006(4) -0.003(3) -0.005(3)
C9 0.067(6) 0.047(5) 0.063(5) -0.003(4) 0.011(4) 0.002(4)
C10 0.071(6) 0.058(5) 0.062(5) -0.012(4) 0.007(4) 0.006(4)
C11 0.044(4) 0.070(5) 0.052(4) -0.003(5) -0.001(3) -0.008(4)
C12 0.048(5) 0.047(4) 0.058(5) 0.004(4) -0.002(4) -0.001(4)
C13 0.035(4) 0.048(4) 0.050(4) -0.001(4) -0.004(3) 0.004(4)
C14 0.077(6) 0.044(5) 0.063(5) -0.008(4) 0.012(4) -0.007(4)

loop_
_atom_type_symbol
_atom_type_description
_atom_type_scat_dispersion_real
_atom_type_scat_dispersion_imag
_atom_type_scat_source
C C 0.0030 0.0020 'International Tables Vol C Tables 4.2.6.8 and 6.1.1.4'
H H 0.0000 0.0000 'International Tables Vol C Tables 4.2.6.8 and 6.1.1.4'
N N 0.0060 0.0030 'International Tables Vol C Tables 4.2.6.8 and 6.1.1.4'
Ni Ni 0.3390 1.1120 'International Tables Vol C Tables 4.2.6.8 and 6.1.1.4'
O O 0.0110 0.0060 'International Tables Vol C Tables 4.2.6.8 and 6.1.1.4'

loop_
_geom_angle_atom_site_label_1
_geom_angle_atom_site_label_2
_geom_angle_atom_site_label_3
_geom_angle
_geom_angle_site_symmetry_1
_geom_angle_site_symmetry_3
C7 N1 Ni1 123.4(4) . .
C7 N1 C8 120.6(6) . .
C8 N1 Ni1 115.9(4) . .
N1 Ni1 N1 172.1(3) 6 .
N1 Ni1 O2 95.49(19) 6 .
N1 Ni1 O2 78.17(19) . .
N1 Ni1 O2 78.17(19) 6 6
N1 Ni1 O2 95.49(19) . 6
O1 Ni1 N1 91.3(2) 6 .
O1 Ni1 N1 91.3(2) . 6
O1 Ni1 N1 93.6(2) . .
O1 Ni1 N1 93.6(2) 6 6
O1 Ni1 O1 104.1(3) 6 .
O1 Ni1 O2 90.86(19) 6 .
O1 Ni1 O2 163.14(19) . .
O1 Ni1 O2 90.86(19) . 6
O1 Ni1 O2 163.14(19) 6 6
O2 Ni1 O2 75.5(2) . 6
C1 O1 Ni1 126.7(5) . .
C13 O2 Ni1 108.3(4) . .
C13 O2 C14 115.1(6) . .
C14 O2 Ni1 109.8(4) . .
O1 C1 C2 119.0(7) . .
O1 C1 C6 123.9(6) . .
C2 C1 C6 117.0(7) . .
C1 C2 H2 118.7 . .
C3 C2 C1 122.6(7) . .
C3 C2 H2 118.7 . .
C2 C3 H3 119.4 . .
C4 C3 C2 121.2(7) . .
C4 C3 H3 119.4 . .
C3 C4 H4 120.6 . .
C3 C4 C5 118.7(7) . .
C5 C4 H4 120.6 . .
C4 C5 H5 118.9 . .
C4 C5 C6 122.3(7) . .
C6 C5 H5 118.9 . .
C5 C6 C1 118.2(6) . .
C7 C6 C1 125.0(6) . .
C7 C6 C5 116.7(7) . .
N1 C7 C6 127.1(6) . .
N1 C7 H7 116.4 . .
C6 C7 H7 116.4 . .
C9 C8 N1 126.6(6) . .
C9 C8 C13 116.6(6) . .
C13 C8 N1 116.9(6) . .
C8 C9 H9 119.4 . .
C10 C9 C8 121.3(7) . .
C10 C9 H9 119.4 . .
C9 C10 H10 119.5 . .
C9 C10 C11 121.0(7) . .
C11 C10 H10 119.5 . .
C10 C11 H11 120.0 . .
C12 C11 C10 120.0(7) . .
C12 C11 H11 120.0 . .
C11 C12 H12 120.5 . .
C11 C12 C13 119.0(7) . .
C13 C12 H12 120.5 . .
O2 C13 C8 117.5(6) . .
C12 C13 O2 120.5(7) . .
C12 C13 C8 122.0(6) . .
O2 C14 C14 109.4(5) . 6
O2 C14 H14A 109.8 . .
O2 C14 H14B 109.8 . .
C14 C14 H14A 109.8 6 .
C14 C14 H14B 109.8 6 .
H14A C14 H14B 108.2 . .

loop_
_geom_bond_atom_site_label_1
_geom_bond_atom_site_label_2
_geom_bond_distance
_geom_bond_site_symmetry_2
N1 Ni1 2.004(5) .
N1 C7 1.312(8) .
N1 C8 1.417(8) .
Ni1 O1 1.979(5) 6
Ni1 O1 1.979(5) .
Ni1 O2 2.270(5) .
Ni1 O2 2.270(5) 6
O1 C1 1.314(8) .
O2 C13 1.402(7) .
O2 C14 1.435(8) .
C1 C2 1.409(9) .
C1 C6 1.434(9) .
C2 H2 0.9300 .
C2 C3 1.375(10) .
C3 H3 0.9300 .
C3 C4 1.374(10) .
C4 H4 0.9300 .
C4 C5 1.381(9) .
C5 H5 0.9300 .
C5 C6 1.427(9) .
C6 C7 1.421(8) .
C7 H7 0.9300 .
C8 C9 1.407(9) .
C8 C13 1.410(9) .
C9 H9 0.9300 .
C9 C10 1.373(10) .
C10 H10 0.9300 .
C10 C11 1.385(10) .
C11 H11 0.9300 .
C11 C12 1.381(9) .
C12 H12 0.9300 .
C12 C13 1.400(9) .
C14 C14 1.495(14) 6
C14 H14A 0.9700 .
C14 H14B 0.9700 .

loop_
_geom_torsion_atom_site_label_1
_geom_torsion_atom_site_label_2
_geom_torsion_atom_site_label_3
_geom_torsion_atom_site_label_4
_geom_torsion
_geom_torsion_site_symmetry_1
_geom_torsion_site_symmetry_2
_geom_torsion_site_symmetry_3
_geom_torsion_site_symmetry_4
N1 C8 C9 C10 177.7(7) . . . .
N1 C8 C13 O2 6.4(9) . . . .
N1 C8 C13 C12 -175.6(6) . . . .
Ni1 N1 C7 C6 6.5(10) . . . .
Ni1 N1 C8 C9 161.3(6) . . . .
Ni1 N1 C8 C13 -18.4(8) . . . .
Ni1 O1 C1 C2 -177.0(5) . . . .
Ni1 O1 C1 C6 1.9(10) . . . .
Ni1 O2 C13 C8 6.6(7) . . . .
Ni1 O2 C13 C12 -171.4(5) . . . .
Ni1 O2 C14 C14 -42.7(8) . . . 6
O1 C1 C2 C3 -178.3(7) . . . .
O1 C1 C6 C5 177.8(7) . . . .
O1 C1 C6 C7 1.0(11) . . . .
C1 C2 C3 C4 -0.5(12) . . . .
C1 C6 C7 N1 -5.7(11) . . . .
C2 C1 C6 C5 -3.3(9) . . . .
C2 C1 C6 C7 179.9(6) . . . .
C2 C3 C4 C5 -1.3(12) . . . .
C3 C4 C5 C6 0.6(11) . . . .
C4 C5 C6 C1 1.7(11) . . . .
C4 C5 C6 C7 178.8(7) . . . .
C5 C6 C7 N1 177.4(6) . . . .
C6 C1 C2 C3 2.7(11) . . . .
C7 N1 C8 C9 -14.4(10) . . . .
C7 N1 C8 C13 165.9(6) . . . .
C8 N1 C7 C6 -178.2(6) . . . .
C8 C9 C10 C11 -1.2(12) . . . .
C9 C8 C13 O2 -173.3(6) . . . .
C9 C8 C13 C12 4.7(11) . . . .
C9 C10 C11 C12 3.2(12) . . . .
C10 C11 C12 C13 -1.1(10) . . . .
C11 C12 C13 O2 175.1(6) . . . .
C11 C12 C13 C8 -2.9(10) . . . .
C13 O2 C14 C14 79.8(8) . . . 6
C13 C8 C9 C10 -2.7(11) . . . .
C14 O2 C13 C8 -116.7(7) . . . .
C14 O2 C13 C12 65.3(7) . . . .

loop_
_twin_individual_id
_twin_individual_mass_fraction_refined
1 0.51(5)
2 0.49(5)
